data_2236335
loop_
_publ_author_name
'Liu, Chun-Bo'
'Cong, Yao'
'Sun, He-Yi'

_publ_section_title
;
 <i>catena</i>-Poly[disilver(I)(<i>Ag</i>--<i>Ag</i>)-bis(\m~3~-quinoline-3-carboxylato)-1:2:1'\k^3^<i>O</i>:<i>O</i>':<i>N</i>;2:1'':2''\k^3^<i>N</i>:<i>O</i>:<i>O</i>']
;
_journal_coeditor_code HY2558
_journal_issue 9
_journal_name_full 'Acta Crystallographica Section E'
_journal_page_first m1177
_journal_paper_doi 10.1107/S1600536812035209
_journal_volume 68
_journal_year 2012
_chemical_formula_iupac '[Ag2 (C10 H6 N O2)2]'
_chemical_formula_moiety 'C20 H12 Ag2 N2 O4'
_chemical_formula_sum 'C20 H12 Ag2 N2 O4'
_chemical_formula_weight 560.06
_chemical_name_systematic
;
<i>catena</i>-Poly[disilver(I)(<i>Ag</i>--<i>Ag</i>)-bis(\m~3~-quinoline-3-
carboxylato)-1:2:1'\k^3^<i>O</i>:<i>O</i>':<i>N</i>;2:1'':
2''\k^3^<i>N</i>:<i>O</i>:<i>O</i>']
;
_space_group_IT_number 2
_symmetry_cell_setting triclinic
_symmetry_space_group_name_Hall '-P 1'
_symmetry_space_group_name_H-M 'P -1'
_atom_sites_solution_hydrogens geom
_atom_sites_solution_primary direct
_atom_sites_solution_secondary difmap
_audit_creation_method SHELXL-97
_cell_angle_alpha 93.225(2)
_cell_angle_beta 94.812(2)
_cell_angle_gamma 104.640(2)
_cell_formula_units_Z 2
_cell_length_a 8.0583(15)
_cell_length_b 8.4824(15)
_cell_length_c 12.934(2)
_cell_measurement_reflns_used 7499
_cell_measurement_temperature 293(2)
_cell_measurement_theta_max 27.53
_cell_measurement_theta_min 1.59
_cell_volume 849.6(3)
_computing_cell_refinement 'SAINT (Bruker, 2007)'
_computing_data_collection 'SMART (Bruker, 2007)'
_computing_data_reduction 'SAINT (Bruker, 2007)'
_computing_molecular_graphics 'XP in SHELXTL (Sheldrick, 2008) and DIAMOND (Brandenburg, 1999)'
_computing_publication_material 'SHELXTL (Sheldrick, 2008)'
_computing_structure_refinement 'SHELXL97 (Sheldrick, 2008)'
_computing_structure_solution 'SHELXS97 (Sheldrick, 2008)'
_diffrn_ambient_temperature 293(2)
_diffrn_measured_fraction_theta_full 0.991
_diffrn_measured_fraction_theta_max 0.991
_diffrn_measurement_device_type 'Bruker APEX CCD'
_diffrn_measurement_method '\f and \w scans'
_diffrn_radiation_monochromator graphite
_diffrn_radiation_source 'fine-focus sealed tube'
_diffrn_radiation_type MoK\a
_diffrn_radiation_wavelength 0.71073
_diffrn_reflns_av_R_equivalents 0.0272
_diffrn_reflns_av_sigmaI/netI 0.0389
_diffrn_reflns_limit_h_max 9
_diffrn_reflns_limit_h_min -9
_diffrn_reflns_limit_k_max 10
_diffrn_reflns_limit_k_min -10
_diffrn_reflns_limit_l_max 13
_diffrn_reflns_limit_l_min -15
_diffrn_reflns_number 6197
_diffrn_reflns_theta_full 25.00
_diffrn_reflns_theta_max 25.00
_diffrn_reflns_theta_min 1.59
_exptl_absorpt_coefficient_mu 2.337
_exptl_absorpt_correction_T_max 0.792
_exptl_absorpt_correction_T_min 0.745
_exptl_absorpt_correction_type multi-scan
_exptl_absorpt_process_details '(SADABS; Sheldrick, 1996)'
_exptl_crystal_colour colourless
_exptl_crystal_density_diffrn 2.189
_exptl_crystal_density_method 'not measured'
_exptl_crystal_description block
_exptl_crystal_F_000 544
_exptl_crystal_size_max 0.13
_exptl_crystal_size_mid 0.11
_exptl_crystal_size_min 0.10
_refine_diff_density_max 0.506
_refine_diff_density_min -0.520
_refine_ls_extinction_method none
_refine_ls_goodness_of_fit_ref 1.011
_refine_ls_hydrogen_treatment constr
_refine_ls_matrix_type full
_refine_ls_number_parameters 253
_refine_ls_number_reflns 2962
_refine_ls_number_restraints 168
_refine_ls_restrained_S_all 1.061
_refine_ls_R_factor_all 0.0443
_refine_ls_R_factor_gt 0.0298
_refine_ls_shift/su_max 0.001
_refine_ls_shift/su_mean 0.000
_refine_ls_structure_factor_coef Fsqd
_refine_ls_weighting_details 'calc w=1/[\s^2^(Fo^2^)+(0.0428P)^2^] where P=(Fo^2^+2Fc^2^)/3'
_refine_ls_weighting_scheme calc
_refine_ls_wR_factor_gt 0.0727
_refine_ls_wR_factor_ref 0.0806
_reflns_number_gt 2298
_reflns_number_total 2962
_reflns_threshold_expression I>2\s(I)
_cod_data_source_file hy2558.cif
_cod_data_source_block I
_cod_database_code 2236335
_cod_database_fobs_code 2236335

loop_
_symmetry_equiv_pos_as_xyz
'x, y, z'
'-x, -y, -z'

loop_
_atom_site_type_symbol
_atom_site_label
_atom_site_fract_x
_atom_site_fract_y
_atom_site_fract_z
_atom_site_U_iso_or_equiv
_atom_site_adp_type
_atom_site_calc_flag
_atom_site_refinement_flags
_atom_site_occupancy
_atom_site_symmetry_multiplicity
C C1 0.8357(5) -0.0050(5) 0.4189(3) 0.0298(10) Uani d U 1 1
H H1 0.7730 -0.0137 0.4764 0.036 Uiso calc R 1 1
C C2 0.8690(5) -0.1487(5) 0.3753(3) 0.0278(10) Uani d U 1 1
C C3 0.9556(5) -0.1377(5) 0.2879(3) 0.0284(10) Uani d U 1 1
H H3 0.9797 -0.2302 0.2574 0.034 Uiso calc R 1 1
C C4 1.0077(5) 0.0126(5) 0.2442(3) 0.0281(10) Uani d U 1 1
C C5 0.9753(5) 0.1526(5) 0.2963(3) 0.0268(10) Uani d U 1 1
C C6 1.0337(6) 0.3077(6) 0.2576(4) 0.0335(11) Uani d U 1 1
H H6 1.0133 0.3995 0.2916 0.040 Uiso calc R 1 1
C C7 1.1193(6) 0.3232(6) 0.1711(4) 0.0408(12) Uani d U 1 1
H H7 1.1604 0.4260 0.1473 0.049 Uiso calc R 1 1
C C8 1.1461(6) 0.1846(6) 0.1173(4) 0.0413(12) Uani d U 1 1
H H8 1.2010 0.1959 0.0567 0.050 Uiso calc R 1 1
C C9 1.0927(6) 0.0338(6) 0.1529(4) 0.0388(12) Uani d U 1 1
H H9 1.1125 -0.0564 0.1166 0.047 Uiso calc R 1 1
C C10 0.8127(5) -0.3042(5) 0.4268(3) 0.0297(10) Uani d U 1 1
C C11 0.5510(6) 0.8739(5) 0.6646(3) 0.0298(10) Uani d U 1 1
H H11 0.6006 0.8810 0.6021 0.036 Uiso calc R 1 1
C C12 0.5331(5) 1.0201(5) 0.7144(3) 0.0271(10) Uani d U 1 1
C C13 0.4575(5) 1.0106(5) 0.8051(3) 0.0286(10) Uani d U 1 1
H H13 0.4414 1.1043 0.8391 0.034 Uiso calc R 1 1
C C14 0.4036(6) 0.8582(6) 0.8472(3) 0.0309(10) Uani d U 1 1
C C15 0.4289(5) 0.7163(5) 0.7920(4) 0.0298(10) Uani d U 1 1
C C16 0.3802(6) 0.5640(6) 0.8339(4) 0.0391(12) Uani d U 1 1
H H16 0.3952 0.4710 0.7984 0.047 Uiso calc R 1 1
C C17 0.3109(7) 0.5526(7) 0.9267(4) 0.0519(14) Uani d U 1 1
H H17 0.2809 0.4517 0.9544 0.062 Uiso calc R 1 1
C C18 0.2839(7) 0.6908(7) 0.9811(4) 0.0540(15) Uani d U 1 1
H H18 0.2359 0.6804 1.0440 0.065 Uiso calc R 1 1
C C19 0.3277(6) 0.8391(6) 0.9421(4) 0.0413(12) Uani d U 1 1
H H19 0.3075 0.9294 0.9781 0.050 Uiso calc R 1 1
C C20 0.5961(6) 1.1778(5) 0.6657(4) 0.0302(10) Uani d U 1 1
N N1 0.8868(4) 0.1405(4) 0.3842(3) 0.0287(8) Uani d U 1 1
N N2 0.5033(5) 0.7289(4) 0.6994(3) 0.0306(9) Uani d U 1 1
O O1 0.7023(4) -0.3102(4) 0.4894(3) 0.0389(8) Uani d U 1 1
O O2 0.8812(4) -0.4181(4) 0.4039(2) 0.0372(8) Uani d U 1 1
O O3 0.5866(5) 1.3064(4) 0.7133(3) 0.0479(9) Uani d U 1 1
O O4 0.6565(4) 1.1679(4) 0.5802(3) 0.0428(9) Uani d U 1 1
Ag Ag1 0.79527(5) 0.35203(4) 0.48083(3) 0.03910(14) Uani d U 1 1
Ag Ag2 0.60900(5) 0.52274(4) 0.61650(3) 0.04425(15) Uani d U 1 1

loop_
_atom_site_aniso_label
_atom_site_aniso_U_11
_atom_site_aniso_U_22
_atom_site_aniso_U_33
_atom_site_aniso_U_12
_atom_site_aniso_U_13
_atom_site_aniso_U_23
C1 0.034(2) 0.027(2) 0.031(2) 0.0094(19) 0.0114(19) 0.0067(19)
C2 0.030(2) 0.025(2) 0.030(2) 0.0087(18) 0.0055(18) 0.0059(19)
C3 0.038(2) 0.022(2) 0.027(2) 0.0122(18) 0.0074(18) -0.0037(18)
C4 0.030(2) 0.027(2) 0.028(2) 0.0090(18) 0.0047(18) 0.0029(19)
C5 0.028(2) 0.027(2) 0.028(2) 0.0109(18) 0.0063(18) 0.0026(18)
C6 0.039(2) 0.023(2) 0.041(3) 0.0095(19) 0.011(2) 0.009(2)
C7 0.049(3) 0.033(3) 0.043(3) 0.010(2) 0.013(2) 0.014(2)
C8 0.052(3) 0.042(3) 0.034(2) 0.013(2) 0.020(2) 0.008(2)
C9 0.049(3) 0.033(3) 0.039(3) 0.015(2) 0.015(2) 0.004(2)
C10 0.035(2) 0.026(2) 0.028(2) 0.0075(19) 0.0043(19) 0.0004(19)
C11 0.039(2) 0.025(2) 0.028(2) 0.0107(19) 0.0117(19) 0.0057(19)
C12 0.031(2) 0.022(2) 0.031(2) 0.0085(18) 0.0056(18) 0.0040(19)
C13 0.039(2) 0.022(2) 0.028(2) 0.0117(19) 0.0066(18) 0.0001(18)
C14 0.037(2) 0.028(2) 0.030(2) 0.0104(19) 0.0079(19) 0.0065(19)
C15 0.030(2) 0.025(2) 0.036(2) 0.0079(18) 0.0079(19) 0.0067(19)
C16 0.053(3) 0.027(2) 0.039(3) 0.011(2) 0.014(2) 0.006(2)
C17 0.069(3) 0.040(3) 0.050(3) 0.012(2) 0.019(3) 0.017(2)
C18 0.067(3) 0.053(3) 0.045(3) 0.014(3) 0.029(3) 0.014(3)
C19 0.053(3) 0.037(3) 0.036(3) 0.013(2) 0.013(2) 0.004(2)
C20 0.038(2) 0.021(2) 0.034(2) 0.0117(19) 0.008(2) 0.0045(19)
N1 0.0348(19) 0.021(2) 0.031(2) 0.0072(16) 0.0088(16) 0.0006(16)
N2 0.042(2) 0.023(2) 0.031(2) 0.0113(16) 0.0147(17) 0.0053(16)
O1 0.0514(19) 0.0296(18) 0.0437(19) 0.0174(15) 0.0238(16) 0.0104(15)
O2 0.0490(18) 0.0205(17) 0.0459(19) 0.0114(14) 0.0182(16) 0.0036(15)
O3 0.078(2) 0.0253(18) 0.046(2) 0.0173(17) 0.0210(18) 0.0058(16)
O4 0.061(2) 0.0273(18) 0.046(2) 0.0123(15) 0.0296(17) 0.0072(15)
Ag1 0.0547(3) 0.0202(2) 0.0470(3) 0.01195(18) 0.01993(19) 0.01007(18)
Ag2 0.0681(3) 0.0223(2) 0.0496(3) 0.0169(2) 0.0257(2) 0.01112(19)

loop_
_atom_type_symbol
_atom_type_description
_atom_type_scat_dispersion_real
_atom_type_scat_dispersion_imag
_atom_type_scat_source
C C 0.0033 0.0016 'International Tables Vol C Tables 4.2.6.8 and 6.1.1.4'
H H 0.0000 0.0000 'International Tables Vol C Tables 4.2.6.8 and 6.1.1.4'
N N 0.0061 0.0033 'International Tables Vol C Tables 4.2.6.8 and 6.1.1.4'
O O 0.0106 0.0060 'International Tables Vol C Tables 4.2.6.8 and 6.1.1.4'
Ag Ag -0.8971 1.1015 'International Tables Vol C Tables 4.2.6.8 and 6.1.1.4'

loop_
_geom_angle_atom_site_label_1
_geom_angle_atom_site_label_2
_geom_angle_atom_site_label_3
_geom_angle_site_symmetry_1
_geom_angle_site_symmetry_3
_geom_angle
N1 C1 C2 . . 124.9(4)
N1 C1 H1 . . 117.6
C2 C1 H1 . . 117.6
C3 C2 C1 . . 117.8(4)
C3 C2 C10 . . 123.0(4)
C1 C2 C10 . . 119.2(4)
C2 C3 C4 . . 120.3(4)
C2 C3 H3 . . 119.9
C4 C3 H3 . . 119.9
C3 C4 C9 . . 124.0(4)
C3 C4 C5 . . 117.9(4)
C9 C4 C5 . . 118.1(4)
N1 C5 C6 . . 119.0(4)
N1 C5 C4 . . 121.5(4)
C6 C5 C4 . . 119.5(4)
C7 C6 C5 . . 120.4(4)
C7 C6 H6 . . 119.8
C5 C6 H6 . . 119.8
C6 C7 C8 . . 120.2(5)
C6 C7 H7 . . 119.9
C8 C7 H7 . . 119.9
C9 C8 C7 . . 120.8(5)
C9 C8 H8 . . 119.6
C7 C8 H8 . . 119.6
C8 C9 C4 . . 120.9(4)
C8 C9 H9 . . 119.6
C4 C9 H9 . . 119.6
O1 C10 O2 . . 125.3(4)
O1 C10 C2 . . 117.1(4)
O2 C10 C2 . . 117.6(4)
N2 C11 C12 . . 125.2(4)
N2 C11 H11 . . 117.4
C12 C11 H11 . . 117.4
C13 C12 C11 . . 117.9(4)
C13 C12 C20 . . 123.0(4)
C11 C12 C20 . . 119.1(4)
C12 C13 C14 . . 119.9(4)
C12 C13 H13 . . 120.1
C14 C13 H13 . . 120.1
C13 C14 C19 . . 123.2(4)
C13 C14 C15 . . 118.4(4)
C19 C14 C15 . . 118.4(4)
N2 C15 C16 . . 120.1(4)
N2 C15 C14 . . 120.5(4)
C16 C15 C14 . . 119.4(4)
C17 C16 C15 . . 120.0(5)
C17 C16 H16 . . 120.0
C15 C16 H16 . . 120.0
C16 C17 C18 . . 121.1(5)
C16 C17 H17 . . 119.4
C18 C17 H17 . . 119.4
C19 C18 C17 . . 120.3(5)
C19 C18 H18 . . 119.9
C17 C18 H18 . . 119.9
C18 C19 C14 . . 120.8(5)
C18 C19 H19 . . 119.6
C14 C19 H19 . . 119.6
O3 C20 O4 . . 125.6(4)
O3 C20 C12 . . 118.1(4)
O4 C20 C12 . . 116.2(4)
C1 N1 C5 . . 117.6(4)
C1 N1 Ag1 . . 113.6(3)
C5 N1 Ag1 . . 128.7(3)
C11 N2 C15 . . 118.1(4)
C11 N2 Ag2 . . 115.5(3)
C15 N2 Ag2 . . 125.0(3)
C10 O1 Ag2 . 1_545 134.4(3)
C10 O2 Ag1 . 1_545 117.0(3)
C20 O3 Ag2 . 1_565 115.2(3)
C20 O4 Ag1 . 1_565 133.5(3)
O2 Ag1 O4 1_565 1_545 161.54(11)
O2 Ag1 N1 1_565 . 107.52(12)
O4 Ag1 N1 1_545 . 90.23(12)
O2 Ag1 Ag2 1_565 . 88.38(8)
O4 Ag1 Ag2 1_545 . 73.44(8)
N1 Ag1 Ag2 . . 162.81(9)
O3 Ag2 O1 1_545 1_565 157.36(12)
O3 Ag2 N2 1_545 . 111.17(12)
O1 Ag2 N2 1_565 . 90.66(11)
O3 Ag2 Ag1 1_545 . 85.21(8)
O1 Ag2 Ag1 1_565 . 72.49(8)
N2 Ag2 Ag1 . . 162.51(9)
O3 Ag2 Ag2 1_545 2_666 119.91(9)
O1 Ag2 Ag2 1_565 2_666 58.54(9)
N2 Ag2 Ag2 . 2_666 100.68(9)
Ag1 Ag2 Ag2 . 2_666 74.839(19)

loop_
_geom_bond_atom_site_label_1
_geom_bond_atom_site_label_2
_geom_bond_site_symmetry_2
_geom_bond_distance
_geom_bond_publ_flag
C1 N1 . 1.315(5) ?
C1 C2 . 1.410(6) ?
C1 H1 . 0.9300 ?
C2 C3 . 1.374(6) ?
C2 C10 . 1.495(6) ?
C3 C4 . 1.404(6) ?
C3 H3 . 0.9300 ?
C4 C9 . 1.412(6) ?
C4 C5 . 1.424(6) ?
C5 N1 . 1.386(5) ?
C5 C6 . 1.416(6) ?
C6 C7 . 1.359(6) ?
C6 H6 . 0.9300 ?
C7 C8 . 1.405(7) ?
C7 H7 . 0.9300 ?
C8 C9 . 1.361(7) ?
C8 H8 . 0.9300 ?
C9 H9 . 0.9300 ?
C10 O1 . 1.246(5) ?
C10 O2 . 1.261(5) ?
C11 N2 . 1.310(5) ?
C11 C12 . 1.410(6) ?
C11 H11 . 0.9300 ?
C12 C13 . 1.364(6) ?
C12 C20 . 1.501(6) ?
C13 C14 . 1.411(6) ?
C13 H13 . 0.9300 ?
C14 C19 . 1.416(6) ?
C14 C15 . 1.433(6) ?
C15 N2 . 1.381(5) ?
C15 C16 . 1.406(6) ?
C16 C17 . 1.363(7) ?
C16 H16 . 0.9300 ?
C17 C18 . 1.407(8) ?
C17 H17 . 0.9300 ?
C18 C19 . 1.355(7) ?
C18 H18 . 0.9300 ?
C19 H19 . 0.9300 ?
C20 O3 . 1.245(5) ?
C20 O4 . 1.252(5) ?
Ag1 N1 . 2.429(3) y
Ag1 O2 1_565 2.219(3) y
Ag1 O4 1_545 2.220(3) y
Ag1 Ag2 . 2.9468(6) ?
Ag2 N2 . 2.373(3) y
Ag2 O1 1_565 2.282(3) y
Ag2 O3 1_545 2.258(3) y
Ag2 Ag2 2_666 3.3099(10) ?
